data_2243496
loop_
_publ_author_name
'Ghallab, Rochdi'
'Boutebdja, Mehdi'
'D\'en\`es, George'
'Merazig, Hocine'

_publ_section_title
;
 Synthesis, crystal structure and Hirshfeld surface of
 bis(2-aminopyridinium) hexachloridostannate(IV)
;
_journal_coeditor_code HB7922
_journal_issue 8
_journal_name_full 'Acta Crystallographica Section E'
_journal_page_first 1279
_journal_page_last 1283
_journal_paper_doi 10.1107/S205698902000941X
_journal_volume 76
_journal_year 2020
_chemical_formula_iupac '2C5 H7 N2 +, Cl6 Sn1 2-'
_chemical_formula_moiety '2(C5 H7 N2 +), Cl6 Sn1 2-'
_chemical_formula_sum 'C10 H14 Cl6 N4 Sn'
_chemical_formula_weight 521.64
_chemical_name_systematic
;
Bis(2-aminopyridinium) hexachloridostannate(IV)
;
_space_group_crystal_system triclinic
_space_group_IT_number 2
_space_group_name_Hall '-P 1'
_space_group_name_H-M_alt 'P -1'
_atom_sites_solution_hydrogens mixed
_atom_sites_solution_primary direct
_audit_creation_method
;
Olex2 1.2
(compiled 2018.05.29 svn.r3508 for OlexSys, GUI svn.r5506)
;
_cell_angle_alpha 83.7910(10)
_cell_angle_beta 82.5910(10)
_cell_angle_gamma 71.4070(10)
_cell_formula_units_Z 1
_cell_length_a 7.45370(10)
_cell_length_b 8.06740(10)
_cell_length_c 8.10250(10)
_cell_measurement_reflns_used 1910
_cell_measurement_temperature 298
_cell_measurement_theta_max 27.1
_cell_measurement_theta_min 3.6
_cell_volume 456.768(10)
_computing_cell_refinement
;
SAINT (Bruker, 2016)
;
_computing_data_collection
;
APEX2 (Bruker, 2016)
;
_computing_data_reduction
;
SAINT (Bruker, 2016)
;
_computing_molecular_graphics
;
<i>OLEX2</i> (Dolomanov <i>et al.</i>,  2009)
;
_computing_publication_material
;
<i>OLEX2</i> (Dolomanov <i>et al.</i>,  2009)
;
_computing_structure_refinement
;
ShelXL (Sheldrick, 2015)
;
_computing_structure_solution
;
SIR2004 (Burla <i>et al.</i>,  2007)
;
_diffrn_ambient_temperature 296.15
_diffrn_detector 'Bruker APEXII area detector'
_diffrn_detector_area_resol_mean 7.9
_diffrn_measured_fraction_theta_full 0.992
_diffrn_measured_fraction_theta_max 0.993
_diffrn_measurement_device 'three-circle diffractometer'
_diffrn_measurement_device_type 'Bruker SMART APEXII area detector'
_diffrn_measurement_method '\w and \f scans'
_diffrn_radiation_monochromator 'mirror optics'
_diffrn_radiation_probe x-ray
_diffrn_radiation_type MoK\a
_diffrn_radiation_wavelength 0.71073
_diffrn_reflns_av_R_equivalents 0.0212
_diffrn_reflns_av_unetI/netI 0.0154
_diffrn_reflns_limit_h_max 9
_diffrn_reflns_limit_h_min -9
_diffrn_reflns_limit_k_max 10
_diffrn_reflns_limit_k_min -10
_diffrn_reflns_limit_l_max 10
_diffrn_reflns_limit_l_min -10
_diffrn_reflns_number 10455
_diffrn_reflns_theta_full 25.242
_diffrn_reflns_theta_max 27.102
_diffrn_reflns_theta_min 3.554
_diffrn_source 'microfocus sealed X-ray tube'
_exptl_absorpt_coefficient_mu 2.273
_exptl_absorpt_correction_T_max 0.853
_exptl_absorpt_correction_T_min 0.834
_exptl_absorpt_correction_type multi-scan
_exptl_absorpt_process_details
;
(SADABS; Bruker, 2016)
;
_exptl_crystal_colour colourless
_exptl_crystal_density_diffrn 1.896
_exptl_crystal_description prism
_exptl_crystal_F_000 254
_exptl_crystal_size_max 0.08
_exptl_crystal_size_mid 0.08
_exptl_crystal_size_min 0.07
_refine_diff_density_max 0.556
_refine_diff_density_min -0.335
_refine_ls_extinction_method none
_refine_ls_goodness_of_fit_ref 1.061
_refine_ls_hydrogen_treatment mixed
_refine_ls_matrix_type full
_refine_ls_number_parameters 101
_refine_ls_number_reflns 2011
_refine_ls_number_restraints 36
_refine_ls_restrained_S_all 1.056
_refine_ls_R_factor_all 0.0186
_refine_ls_R_factor_gt 0.0168
_refine_ls_shift/su_max 0.000
_refine_ls_shift/su_mean 0.000
_refine_ls_structure_factor_coef Fsqd
_refine_ls_weighting_details 'w=1/[\s^2^(Fo^2^)+(0.0121P)^2^+0.2078P] where P=(Fo^2^+2Fc^2^)/3'
_refine_ls_weighting_scheme calc
_refine_ls_wR_factor_gt 0.0359
_refine_ls_wR_factor_ref 0.0367
_reflns_number_gt 1910
_reflns_number_total 2011
_reflns_threshold_expression 'I > 2\s(I)'
_cod_data_source_file hb7922sup1.cif
_cod_data_source_block I
_cod_original_formula_sum 'C10 H14 Cl6 N4 Sn1'
_cod_database_code 2243496
_shelx_space_group_comment
;
The symmetry employed for this shelxl refinement is uniquely defined
by the following loop, which should always be used as a source of
symmetry information in preference to the above space-group names.
They are only intended as comments.
;
_shelx_estimated_absorpt_t_min 0.839
_shelx_estimated_absorpt_t_max 0.857

loop_
_space_group_symop_operation_xyz
'x, y, z'
'-x, -y, -z'

loop_
_atom_site_type_symbol
_atom_site_label
_atom_site_fract_x
_atom_site_fract_y
_atom_site_fract_z
_atom_site_U_iso_or_equiv
_atom_site_adp_type
_atom_site_calc_flag
_atom_site_occupancy
_atom_site_disorder_assembly
_atom_site_disorder_group
Sn Sn1 0.000000 0.000000 0.000000 0.03137(6) Uani d 1 . .
Cl Cl3 -0.29282(7) 0.24458(7) -0.00146(6) 0.04838(12) Uani d 1 . .
Cl Cl1 -0.17021(7) -0.18776(7) -0.08097(6) 0.04442(11) Uani d 1 . .
Cl Cl2 -0.07788(7) -0.07356(7) 0.29243(5) 0.04473(12) Uani d 1 . .
C C1 -0.4688(3) 0.7533(2) 0.4088(2) 0.0364(4) Uani d 1 . .
C C2 -0.4174(3) 0.6744(3) 0.5662(2) 0.0455(5) Uani d 1 . .
H H2 -0.481358 0.726282 0.663052 0.055 Uiso calc 1 . .
C C3 -0.2718(3) 0.5200(3) 0.5747(3) 0.0538(6) Uani d 1 . .
H H3 -0.237750 0.465902 0.678377 0.065 Uiso calc 1 . .
C C4 -0.1736(3) 0.4425(3) 0.4298(3) 0.0540(5) Uani d 1 . .
H H4 -0.075494 0.337051 0.436149 0.065 Uiso calc 1 . .
C C5 -0.2228(3) 0.5220(3) 0.2827(3) 0.0498(5) Uani d 1 . .
H H5 -0.157176 0.473379 0.184945 0.060 Uiso calc 1 . .
N N1 -0.3668(3) 0.6723(2) 0.2748(2) 0.0414(4) Uani d 1 . .
N N2 -0.6083(3) 0.9016(2) 0.3872(3) 0.0568(5) Uani d 1 . .
H H2A -0.633148 0.945458 0.288064 0.068 Uiso calc 1 . .
H H2B -0.674139 0.954202 0.472330 0.068 Uiso calc 1 . .
H H1 -0.397(4) 0.716(3) 0.189(3) 0.061(8) Uiso d 1 . .

loop_
_atom_site_aniso_label
_atom_site_aniso_U_11
_atom_site_aniso_U_22
_atom_site_aniso_U_33
_atom_site_aniso_U_12
_atom_site_aniso_U_13
_atom_site_aniso_U_23
Sn1 0.02900(9) 0.04010(10) 0.02432(9) -0.01029(7) -0.00234(6) -0.00090(6)
Cl3 0.0391(2) 0.0533(3) 0.0432(3) 0.0020(2) -0.0084(2) -0.0073(2)
Cl1 0.0495(3) 0.0531(3) 0.0382(2) -0.0260(2) -0.0058(2) -0.0026(2)
Cl2 0.0467(3) 0.0600(3) 0.0261(2) -0.0177(2) 0.00014(18) 0.00261(19)
C1 0.0335(9) 0.0424(10) 0.0374(9) -0.0171(8) -0.0039(7) -0.0036(8)
C2 0.0521(12) 0.0664(13) 0.0283(9) -0.0338(11) -0.0015(8) -0.0027(8)
C3 0.0577(13) 0.0643(14) 0.0501(12) -0.0345(12) -0.0251(10) 0.0215(10)
C4 0.0444(12) 0.0477(12) 0.0717(15) -0.0166(10) -0.0112(10) 0.0014(10)
C5 0.0458(11) 0.0468(12) 0.0570(13) -0.0158(10) 0.0039(10) -0.0114(10)
N1 0.0500(10) 0.0482(10) 0.0288(8) -0.0199(8) -0.0027(7) -0.0015(7)
N2 0.0529(11) 0.0540(11) 0.0573(11) -0.0035(9) -0.0117(9) -0.0105(9)

loop_
_atom_type_symbol
_atom_type_description
_atom_type_scat_dispersion_real
_atom_type_scat_dispersion_imag
_atom_type_scat_source
C C 0.0033 0.0016 'International Tables Vol C Tables 4.2.6.8 and 6.1.1.4'
H H 0.0000 0.0000 'International Tables Vol C Tables 4.2.6.8 and 6.1.1.4'
Cl Cl 0.1484 0.1585 'International Tables Vol C Tables 4.2.6.8 and 6.1.1.4'
N N 0.0061 0.0033 'International Tables Vol C Tables 4.2.6.8 and 6.1.1.4'
Sn Sn -0.6537 1.4246 'International Tables Vol C Tables 4.2.6.8 and 6.1.1.4'

loop_
_geom_angle_atom_site_label_1
_geom_angle_atom_site_label_2
_geom_angle_atom_site_label_3
_geom_angle_site_symmetry_1
_geom_angle_site_symmetry_3
_geom_angle
_geom_angle_publ_flag
Cl3 Sn1 Cl3 2 . 180.0 ?
Cl3 Sn1 Cl1 2 . 90.889(18) ?
Cl3 Sn1 Cl1 . 2 90.891(18) ?
Cl3 Sn1 Cl1 . . 89.109(18) n
Cl3 Sn1 Cl1 2 2 89.111(18) ?
Cl1 Sn1 Cl1 2 . 180.0 ?
Cl2 Sn1 Cl3 . 2 89.575(17) ?
Cl2 Sn1 Cl3 2 2 90.425(17) ?
Cl2 Sn1 Cl3 2 . 89.575(17) ?
Cl2 Sn1 Cl3 . . 90.425(17) n
Cl2 Sn1 Cl1 . . 90.805(16) n
Cl2 Sn1 Cl1 2 2 90.804(16) ?
Cl2 Sn1 Cl1 2 . 89.196(16) ?
Cl2 Sn1 Cl1 . 2 89.195(16) ?
Cl2 Sn1 Cl2 2 . 180.0 ?
N1 C1 C2 . . 116.94(18) n
N2 C1 C2 . . 123.55(18) n
N2 C1 N1 . . 119.50(18) n
C1 C2 H2 . . 120.6 ?
C3 C2 C1 . . 118.89(19) n
C3 C2 H2 . . 120.6 ?
C2 C3 H3 . . 119.6 ?
C2 C3 C4 . . 120.85(19) n
C4 C3 H3 . . 119.6 ?
C3 C4 H4 . . 120.6 ?
C5 C4 C3 . . 118.9(2) n
C5 C4 H4 . . 120.6 ?
C4 C5 H5 . . 119.9 ?
C4 C5 N1 . . 120.1(2) n
N1 C5 H5 . . 119.9 ?
C1 N1 H1 . . 116.4(19) ?
C5 N1 C1 . . 124.30(18) n
C5 N1 H1 . . 119.3(19) ?
C1 N2 H2A . . 120.0 ?
C1 N2 H2B . . 120.0 ?
H2A N2 H2B . . 120.0 ?

loop_
_geom_bond_atom_site_label_1
_geom_bond_atom_site_label_2
_geom_bond_site_symmetry_2
_geom_bond_distance
_geom_bond_publ_flag
Sn1 Cl3 2 2.4315(5) ?
Sn1 Cl3 . 2.4315(5) n
Sn1 Cl1 . 2.4474(4) n
Sn1 Cl1 2 2.4474(4) ?
Sn1 Cl2 2 2.4216(4) ?
Sn1 Cl2 . 2.4216(4) n
C1 C2 . 1.405(3) n
C1 N1 . 1.344(2) n
C1 N2 . 1.324(3) n
C2 H2 . 0.9300 ?
C2 C3 . 1.369(3) n
C3 H3 . 0.9300 ?
C3 C4 . 1.397(3) n
C4 H4 . 0.9300 ?
C4 C5 . 1.328(3) n
C5 H5 . 0.9300 ?
C5 N1 . 1.341(3) n
N1 H1 . 0.77(2) ?
N2 H2A . 0.8600 ?
N2 H2B . 0.8600 ?

loop_
_geom_hbond_atom_site_label_D
_geom_hbond_atom_site_label_H
_geom_hbond_atom_site_label_A
_geom_hbond_site_symmetry_A
_geom_hbond_distance_DH
_geom_hbond_distance_HA
_geom_hbond_distance_DA
_geom_hbond_angle_DHA
_geom_hbond_publ_flag
N1 H1 Cl1 1_565 0.77(2) 2.79(3) 3.3155(18) 128(3) yes
N2 H2A Cl1 2_465 0.86 2.62 3.406(2) 152 yes
N2 H2B Cl2 2_466 0.86 2.52 3.358(2) 166 yes

_cod_database_fobs_code 2243496
